data_1510468
loop_
_publ_author_name
'Fornasini, M.L.'
'Merlo, F.'
'Pani, M.'

_publ_section_title
;
 Structures of Ca3 Au, Ca5 Au2, Sr3 Au2, Ba3 Au2 and alloying behaviour of
 the alkaline earths with Cu, Ag, Au
;
_journal_name_full 'Revue de Chimie Minerale'
_journal_page_first 791
_journal_page_last 798
_journal_volume 22
_journal_year 1985
_chemical_formula_sum 'Au2 Sr3'
_space_group_IT_number 148
_symmetry_space_group_name_Hall '-R 3'
_symmetry_space_group_name_H-M 'R -3 :H'
_cell_angle_alpha 90
_cell_angle_beta 90
_cell_angle_gamma 120
_cell_formula_units_Z 9
_cell_length_a 9.604
_cell_length_b 9.604
_cell_length_c 18.36
_cell_volume 1466.586
_citation_journal_id_ASTM RVCMA8
_cod_data_source_file gold_563.cif
_cod_data_source_block Au2Sr3
_cod_database_code 1510468

loop_
_symmetry_equiv_pos_as_xyz
x,y,z
-y,x-y,z
-x+y,-x,z
-x,-y,-z
y,-x+y,-z
x-y,x,-z
x+2/3,y+1/3,z+1/3
-y+2/3,x-y+1/3,z+1/3
-x+y+2/3,-x+1/3,z+1/3
-x+2/3,-y+1/3,-z+1/3
y+2/3,-x+y+1/3,-z+1/3
x-y+2/3,x+1/3,-z+1/3
x+1/3,y+2/3,z+2/3
-y+1/3,x-y+2/3,z+2/3
-x+y+1/3,-x+2/3,z+2/3
-x+1/3,-y+2/3,-z+2/3
y+1/3,-x+y+2/3,-z+2/3
x-y+1/3,x+2/3,-z+2/3

loop_
_atom_site_label
_atom_site_type_symbol
_atom_site_fract_x
_atom_site_fract_y
_atom_site_fract_z
_atom_site_occupancy
_atom_site_U_iso_or_equiv
Sr2 Sr 0 0 0.2934 1 0.0
Au1 Au 0.5815 0.9747 0.0655 1 0.0
Sr1 Sr 0 0 0.5 1 0.0
Sr3 Sr 0.2341 0.9845 0.0929 1 0.0
